data_9001445
loop_
_publ_author_name
'Pacalo, R. E. G.'
'Parise, J. B.'

_publ_section_title
;Crystal structure of superhydrous B, a hydrous magnesium silicate synthesized
 at 1400 C and 20 GPa
;
_journal_name_full 'American Mineralogist'
_journal_page_first 681
_journal_page_last 684
_journal_volume 77
_journal_year 1992
_chemical_formula_sum 'H4 Mg10 O18 Si3'
_chemical_name_mineral Phase-B-superhydrous
_space_group_IT_number 58
_symmetry_space_group_name_Hall '-P 2 2n'
_symmetry_space_group_name_H-M 'P n n m'
_cell_angle_alpha 90
_cell_angle_beta 90
_cell_angle_gamma 90
_cell_length_a 5.0894
_cell_length_b 13.968
_cell_length_c 8.6956
_cell_formula_units_Z 2
_cell_volume 618.159
_database_code_amcsd 0001483
_exptl_crystal_density_diffrn 3.327
_exptl_crystal_pressure_history 'synthesized at 1400 C and 20 GPa'
_exptl_crystal_thermal_history 'synthesized at 1400 C'
_cod_original_formula_sum 'Si3 Mg10 O18 H4'
_cod_database_code 9001445

loop_
_space_group_symop_operation_xyz
x,y,z
1/2+x,1/2-y,1/2+z
1/2-x,1/2+y,1/2-z
1/2-x,1/2+y,1/2+z
1/2+x,1/2-y,1/2-z
x,y,-z
-x,-y,z
-x,-y,-z

loop_
_atom_site_label
_atom_site_fract_x
_atom_site_fract_y
_atom_site_fract_z
_atom_site_U_iso_or_equiv
Si1 0.50000 0.00000 0.00000 0.00443
Si2 0.48601 0.37652 0.00000 0.00367
Mg1 0.16941 0.17351 0.00000 0.00684
Mg2 0.15831 0.32346 0.32380 0.00671
Mg3 0.50000 0.50000 0.32127 0.00507
Mg4 0.50000 0.00000 0.34189 0.00545
O1 0.33221 0.41318 0.15612 0.00583
O2 0.49309 0.25923 0.00000 0.00545
O3 0.79141 0.41450 0.00000 0.00595
O4 0.35640 0.07307 0.14464 0.00519
O-h5 -0.01745 0.25185 0.15920 0.00773
O6 0.19568 -0.07921 0.00000 0.00646
H1 -0.07690 0.30260 0.10850 0.05446

loop_
_cod_related_entry_id
_cod_related_entry_database
_cod_related_entry_code
1 AMCSD 0001483
